data_4087476
loop_
_publ_author_name
'VenkatRamani, Sudarsan'
'Huff, Nicholas B.'
'Jan, Muhammad Tariq'
'Ghiviriga, Ion'
'Abboud, Khalil A.'
'Veige, Adam S.'

_publ_section_title
;
 New Alkylidyne Complexes Featuring a Flexible Trianionic ONO3--
 Pincer-Type Ligand: Inorganic Enamine Effect versus Sterics in
 Electrophilic Additions
;
_journal_issue 12
_journal_name_full Organometallics
_journal_page_first 2841
_journal_paper_doi 10.1021/acs.organomet.5b00155
_journal_volume 34
_journal_year 2015
_chemical_formula_sum 'C33 H53 N O4 W'
_chemical_formula_weight 711.61
_space_group_crystal_system monoclinic
_space_group_IT_number 14
_space_group_name_Hall '-P 2yn'
_space_group_name_H-M_alt 'P 1 21/n 1'
_atom_sites_solution_hydrogens mixed
_audit_creation_method SHELXL-2013
_cell_angle_alpha 90
_cell_angle_beta 107.422(4)
_cell_angle_gamma 90
_cell_formula_units_Z 4
_cell_length_a 10.3498(19)
_cell_length_b 23.764(5)
_cell_length_c 13.857(3)
_cell_measurement_reflns_used 9810
_cell_measurement_temperature 100(2)
_cell_measurement_theta_max 28.0
_cell_measurement_theta_min 2.0
_cell_volume 3251.8(12)
_computing_cell_refinement 'Bruker APEX2'
_computing_data_collection 'Bruker APEX2 (Bruker, 2008)'
_computing_data_reduction 'Bruker SAINT (Bruker, 2008)'
_computing_molecular_graphics 'SHELXL-2013 (Sheldrick, 2013)'
_computing_publication_material 'SHELXL-2013 (Sheldrick, 2013)'
_computing_structure_refinement 'SHELXL-2013 (Sheldrick, 2013)'
_computing_structure_solution 'SHELXL-2013 (Sheldrick, 2013)'
_diffrn_ambient_temperature 100(2)
_diffrn_measured_fraction_theta_full 1.000
_diffrn_measured_fraction_theta_max 1.000
_diffrn_measurement_device_type 'Bruker APEX-II CCD'
_diffrn_measurement_method 'phi and omega scans'
_diffrn_radiation_monochromator graphite
_diffrn_radiation_source 'fine-focus sealed tube'
_diffrn_radiation_type MoK\a
_diffrn_radiation_wavelength 0.71073
_diffrn_reflns_av_R_equivalents 0.0335
_diffrn_reflns_av_unetI/netI 0.0247
_diffrn_reflns_Laue_measured_fraction_full 1.000
_diffrn_reflns_Laue_measured_fraction_max 1.000
_diffrn_reflns_limit_h_max 13
_diffrn_reflns_limit_h_min -12
_diffrn_reflns_limit_k_max 30
_diffrn_reflns_limit_k_min -30
_diffrn_reflns_limit_l_max 18
_diffrn_reflns_limit_l_min -16
_diffrn_reflns_number 36497
_diffrn_reflns_point_group_measured_fraction_full 1.000
_diffrn_reflns_point_group_measured_fraction_max 1.000
_diffrn_reflns_theta_full 25.242
_diffrn_reflns_theta_max 27.498
_diffrn_reflns_theta_min 1.714
_diffrn_standards_interval_count 0
_diffrn_standards_interval_time 0
_diffrn_standards_number 0
_exptl_absorpt_coefficient_mu 3.587
_exptl_absorpt_correction_T_max 0.361
_exptl_absorpt_correction_T_min 0.306
_exptl_absorpt_correction_type analytical
_exptl_absorpt_process_details 'based on measured indexed crystal faces, Bruker SHELXTL  v6.14 (Bruker 2008)'
_exptl_crystal_colour gold
_exptl_crystal_density_diffrn 1.454
_exptl_crystal_description blocks
_exptl_crystal_F_000 1456
_exptl_crystal_size_max 0.499
_exptl_crystal_size_mid 0.258
_exptl_crystal_size_min 0.220
_refine_diff_density_max 0.990
_refine_diff_density_min -0.873
_refine_diff_density_rms 0.077
_refine_ls_extinction_method none
_refine_ls_goodness_of_fit_ref 1.031
_refine_ls_hydrogen_treatment mixed
_refine_ls_matrix_type full
_refine_ls_number_parameters 369
_refine_ls_number_reflns 7461
_refine_ls_number_restraints 0
_refine_ls_restrained_S_all 1.031
_refine_ls_R_factor_all 0.0207
_refine_ls_R_factor_gt 0.0182
_refine_ls_shift/su_max 0.006
_refine_ls_shift/su_mean 0.000
_refine_ls_structure_factor_coef Fsqd
_refine_ls_weighting_details 'w=1/[\s^2^(Fo^2^)+(0.0166P)^2^+2.5721P] where P=(Fo^2^+2Fc^2^)/3'
_refine_ls_weighting_scheme calc
_refine_ls_wR_factor_gt 0.0429
_refine_ls_wR_factor_ref 0.0439
_reflns_Friedel_coverage 0.000
_reflns_number_gt 6886
_reflns_number_total 7461
_reflns_threshold_expression 'I > 2\s(I)'
_cod_data_source_file om5b00155_si_004.cif
_cod_data_source_block tj15
_cod_original_cell_volume 3251.8(11)
_cod_original_sg_symbol_H-M 'P 21/n'
_cod_database_code 4087476
_shelx_space_group_comment
; 
The symmetry employed for this shelxl refinement is uniquely defined 
by the following loop, which should always be used as a source of 
symmetry information in preference to the above space-group names. 
They are only intended as comments. 
;
_shelx_estimated_absorpt_t_min 0.268
_shelx_estimated_absorpt_t_max 0.506
_shelxl_version_number 2013-3

loop_
_space_group_symop_operation_xyz
'x, y, z'
'-x+1/2, y+1/2, -z+1/2'
'-x, -y, -z'
'x-1/2, -y-1/2, z-1/2'

loop_
_atom_site_label
_atom_site_type_symbol
_atom_site_fract_x
_atom_site_fract_y
_atom_site_fract_z
_atom_site_U_iso_or_equiv
_atom_site_adp_type
_atom_site_occupancy
_atom_site_site_symmetry_order
_atom_site_calc_flag
_atom_site_refinement_flags_posn
_atom_site_refinement_flags_adp
_atom_site_refinement_flags_occupancy
_atom_site_disorder_assembly
_atom_site_disorder_group
W1 W 0.91539(2) 0.88351(2) 0.20143(2) 0.01156(3) Uani 1 1 d . . . . .
O1 O 0.90272(13) 0.91606(6) 0.33074(10) 0.0150(3) Uani 1 1 d . . . . .
O2 O 0.98200(14) 0.88738(5) 0.08072(10) 0.0138(3) Uani 1 1 d . . . . .
O3 O 1.15790(14) 0.90606(6) 0.2891(1) 0.0172(3) Uani 1 1 d . . . . .
O4 O 0.97223(14) 0.80941(6) 0.24606(10) 0.0158(3) Uani 1 1 d . . . . .
N1 N 0.93226(18) 0.97653(7) 0.16848(12) 0.0148(3) Uani 1 1 d . . . . .
H1 H 1.010(2) 0.9792(10) 0.1621(17) 0.015(6) Uiso 1 1 d . . . . .
C1 C 0.81000(19) 0.95501(8) 0.33789(14) 0.0154(4) Uani 1 1 d . . . . .
C2 C 0.7179(2) 0.94572(9) 0.39334(14) 0.0171(4) Uani 1 1 d . . . . .
C3 C 0.6237(2) 0.98867(9) 0.38974(16) 0.0213(4) Uani 1 1 d . . . . .
H3A H 0.5585 0.9833 0.4247 0.026 Uiso 1 1 calc R U . . .
C4 C 0.6209(2) 1.03846(10) 0.33780(17) 0.0239(5) Uani 1 1 d . . . . .
H4A H 0.5530 1.0658 0.3352 0.029 Uiso 1 1 calc R U . . .
C5 C 0.7181(2) 1.04813(9) 0.28953(16) 0.0213(4) Uani 1 1 d . . . . .
H5A H 0.7193 1.0827 0.2555 0.026 Uiso 1 1 calc R U . . .
C6 C 0.8137(2) 1.00691(9) 0.29116(15) 0.0172(4) Uani 1 1 d . . . . .
C7 C 0.9296(2) 1.01714(8) 0.24996(15) 0.0172(4) Uani 1 1 d . . . . .
H7A H 0.9232 1.0559 0.2227 0.021 Uiso 1 1 calc R U . . .
H7B H 1.0156 1.0141 0.3056 0.021 Uiso 1 1 calc R U . . .
C8 C 0.90984(18) 0.90785(8) -0.01104(14) 0.0132(4) Uani 1 1 d . . . . .
C9 C 0.9111(2) 0.87932(8) -0.10055(15) 0.0142(4) Uani 1 1 d . . . . .
C10 C 0.8312(2) 0.90109(9) -0.19272(15) 0.0171(4) Uani 1 1 d . . . . .
H10A H 0.8302 0.8823 -0.2535 0.020 Uiso 1 1 calc R U . . .
C11 C 0.7532(2) 0.94917(9) -0.19869(15) 0.0206(4) Uani 1 1 d . . . . .
H11A H 0.6986 0.9626 -0.2625 0.025 Uiso 1 1 calc R U . . .
C12 C 0.7556(2) 0.97728(9) -0.11140(15) 0.0182(4) Uani 1 1 d . . . . .
H12A H 0.7029 1.0104 -0.1151 0.022 Uiso 1 1 calc R U . . .
C13 C 0.83487(19) 0.95756(8) -0.01724(14) 0.0141(4) Uani 1 1 d . . . . .
C14 C 0.8336(2) 0.99368(8) 0.07193(14) 0.0157(4) Uani 1 1 d . . . . .
H14A H 0.8525 1.0331 0.0574 0.019 Uiso 1 1 calc R U . . .
H14B H 0.7416 0.9926 0.0798 0.019 Uiso 1 1 calc R U . . .
C15 C 0.7201(2) 0.89141(9) 0.45307(15) 0.0183(4) Uani 1 1 d . . . . .
C16 C 0.6723(2) 0.84246(9) 0.37856(16) 0.0231(5) Uani 1 1 d . . . . .
H16A H 0.5774 0.8484 0.3391 0.035 Uiso 1 1 calc R U . . .
H16B H 0.6805 0.8071 0.4162 0.035 Uiso 1 1 calc R U . . .
H16C H 0.7283 0.8407 0.3328 0.035 Uiso 1 1 calc R U . . .
C17 C 0.8634(2) 0.87943(10) 0.52344(16) 0.0244(5) Uani 1 1 d . . . . .
H17A H 0.8937 0.9111 0.5701 0.037 Uiso 1 1 calc R U . . .
H17B H 0.9257 0.8746 0.4829 0.037 Uiso 1 1 calc R U . . .
H17C H 0.8622 0.8450 0.5621 0.037 Uiso 1 1 calc R U . . .
C18 C 0.6257(2) 0.89454(11) 0.51963(18) 0.0278(5) Uani 1 1 d . . . . .
H18A H 0.6516 0.9265 0.5660 0.042 Uiso 1 1 calc R U . . .
H18B H 0.6329 0.8597 0.5587 0.042 Uiso 1 1 calc R U . . .
H18C H 0.5320 0.8994 0.4767 0.042 Uiso 1 1 calc R U . . .
C19 C 0.9938(2) 0.82539(8) -0.09744(14) 0.0158(4) Uani 1 1 d . . . . .
C20 C 0.9409(2) 0.77957(9) -0.04065(15) 0.0206(4) Uani 1 1 d . . . . .
H20A H 0.9522 0.7920 0.0288 0.031 Uiso 1 1 calc R U . . .
H20B H 0.9921 0.7447 -0.0395 0.031 Uiso 1 1 calc R U . . .
H20C H 0.8448 0.7727 -0.0751 0.031 Uiso 1 1 calc R U . . .
C21 C 1.1445(2) 0.83637(9) -0.04472(16) 0.0206(4) Uani 1 1 d . . . . .
H21A H 1.1558 0.8524 0.0225 0.031 Uiso 1 1 calc R U . . .
H21B H 1.1794 0.8629 -0.0851 0.031 Uiso 1 1 calc R U . . .
H21C H 1.1947 0.8009 -0.0379 0.031 Uiso 1 1 calc R U . . .
C22 C 0.9816(2) 0.80280(9) -0.20361(15) 0.0204(4) Uani 1 1 d . . . . .
H22A H 1.0354 0.7684 -0.1979 0.031 Uiso 1 1 calc R U . . .
H22B H 1.0151 0.8311 -0.2416 0.031 Uiso 1 1 calc R U . . .
H22C H 0.8865 0.7945 -0.2391 0.031 Uiso 1 1 calc R U . . .
C23 C 1.2070(2) 0.91481(10) 0.39698(15) 0.0213(4) Uani 1 1 d . . . . .
H23A H 1.1421 0.9392 0.4174 0.026 Uiso 1 1 calc R U . . .
H23B H 1.2945 0.9350 0.4134 0.026 Uiso 1 1 calc R U . . .
C24 C 1.2263(3) 0.86128(10) 0.45796(17) 0.0297(5) Uani 1 1 d . . . . .
H24A H 1.2453 0.8705 0.5298 0.045 Uiso 1 1 calc R U . . .
H24B H 1.3025 0.8400 0.4480 0.045 Uiso 1 1 calc R U . . .
H24C H 1.1438 0.8385 0.4357 0.045 Uiso 1 1 calc R U . . .
C25 C 1.2607(2) 0.89281(9) 0.24207(16) 0.0199(4) Uani 1 1 d . . . . .
H25A H 1.3460 0.9115 0.2805 0.024 Uiso 1 1 calc R U . . .
H25B H 1.2332 0.9086 0.1728 0.024 Uiso 1 1 calc R U . . .
C26 C 1.2874(2) 0.83059(10) 0.23600(17) 0.0245(5) Uani 1 1 d . . . . .
H26A H 1.3515 0.8248 0.1972 0.037 Uiso 1 1 calc R U . . .
H26B H 1.2023 0.8112 0.2024 0.037 Uiso 1 1 calc R U . . .
H26C H 1.3259 0.8155 0.3044 0.037 Uiso 1 1 calc R U . . .
C27 C 0.9286(2) 0.75220(9) 0.25219(15) 0.0187(4) Uani 1 1 d . . . . .
C28 C 0.9429(2) 0.7405(1) 0.36296(16) 0.0259(5) Uani 1 1 d . . . . .
H28A H 1.0378 0.7451 0.4033 0.039 Uiso 1 1 calc R U . . .
H28B H 0.9138 0.7019 0.3701 0.039 Uiso 1 1 calc R U . . .
H28C H 0.8864 0.7669 0.3867 0.039 Uiso 1 1 calc R U . . .
C29 C 1.0241(2) 0.71372(9) 0.21785(18) 0.0265(5) Uani 1 1 d . . . . .
H29A H 1.0151 0.7211 0.1465 0.040 Uiso 1 1 calc R U . . .
H29B H 1.0010 0.6744 0.2260 0.040 Uiso 1 1 calc R U . . .
H29C H 1.1176 0.7210 0.2589 0.040 Uiso 1 1 calc R U . . .
C30 C 0.7832(2) 0.74390(9) 0.18620(16) 0.0228(4) Uani 1 1 d . . . . .
H30A H 0.7760 0.7536 0.1160 0.034 Uiso 1 1 calc R U . . .
H30B H 0.7230 0.7683 0.2104 0.034 Uiso 1 1 calc R U . . .
H30C H 0.7569 0.7045 0.1897 0.034 Uiso 1 1 calc R U . . .
C31 C 0.7417(2) 0.87732(8) 0.13615(15) 0.0164(4) Uani 1 1 d . . . . .
C32 C 0.5963(2) 0.87026(11) 0.0800(2) 0.0318(6) Uani 1 1 d . . . . .
H32A H 0.5633 0.8354 0.1040 0.038 Uiso 0.781(9) 1 calc R U P A 1
H32B H 0.5876 0.8650 0.0075 0.038 Uiso 0.781(9) 1 calc R U P A 1
H32C H 0.5902 0.8373 0.0351 0.038 Uiso 0.219(9) 1 calc R U P A 2
H32D H 0.5506 0.8594 0.1306 0.038 Uiso 0.219(9) 1 calc R U P A 2
C33 C 0.5076(3) 0.91756(14) 0.0898(3) 0.0316(10) Uiso 0.781(9) 1 d . . P A 1
H33A H 0.4130 0.9080 0.0549 0.047 Uiso 0.781(9) 1 calc R U P A 1
H33B H 0.5327 0.9515 0.0596 0.047 Uiso 0.781(9) 1 calc R U P A 1
H33C H 0.5183 0.9244 0.1616 0.047 Uiso 0.781(9) 1 calc R U P A 1
C33' C 0.5155(18) 0.9135(8) 0.0195(15) 0.067(6) Uiso 0.219(9) 1 d . . P A 2
H33D H 0.5539 0.9241 -0.0346 0.101 Uiso 0.219(9) 1 calc R U P A 2
H33E H 0.5141 0.9464 0.0618 0.101 Uiso 0.219(9) 1 calc R U P A 2
H33F H 0.4229 0.8997 -0.0104 0.101 Uiso 0.219(9) 1 calc R U P A 2

loop_
_atom_site_aniso_label
_atom_site_aniso_U_11
_atom_site_aniso_U_22
_atom_site_aniso_U_33
_atom_site_aniso_U_23
_atom_site_aniso_U_13
_atom_site_aniso_U_12
W1 0.01354(5) 0.00990(5) 0.01187(4) -0.00051(3) 0.00479(3) -0.00021(3)
O1 0.0172(7) 0.0148(7) 0.0144(6) -0.0012(5) 0.0067(5) 0.0010(5)
O2 0.0156(7) 0.0127(7) 0.0137(6) 0.0007(5) 0.0052(5) 0.0023(5)
O3 0.0158(7) 0.0180(7) 0.0170(7) 0.0000(6) 0.0036(5) 0.0004(6)
O4 0.0197(7) 0.0110(7) 0.0172(6) 0.0022(5) 0.0063(5) -0.0006(5)
N1 0.0159(8) 0.0142(9) 0.0164(8) -0.0019(7) 0.0082(6) -0.0009(7)
C1 0.0164(9) 0.0159(10) 0.0136(9) -0.0057(7) 0.0039(7) -0.0011(8)
C2 0.0176(10) 0.0197(10) 0.0143(9) -0.0061(8) 0.0055(7) -0.0037(8)
C3 0.0194(10) 0.0242(12) 0.0237(10) -0.0079(9) 0.0117(8) -0.0030(9)
C4 0.0227(11) 0.0216(11) 0.0298(11) -0.0073(9) 0.0116(9) 0.0034(9)
C5 0.0256(11) 0.0151(10) 0.0247(10) -0.0046(8) 0.0097(8) -0.0004(8)
C6 0.0183(10) 0.0179(10) 0.0165(9) -0.0062(8) 0.0070(7) -0.0026(8)
C7 0.0234(10) 0.0111(10) 0.0183(9) -0.0040(8) 0.0083(8) -0.0028(8)
C8 0.0123(9) 0.0129(9) 0.0155(9) 0.0015(7) 0.0058(7) -0.0025(7)
C9 0.0151(9) 0.0136(10) 0.0155(9) 0.0003(7) 0.0068(7) -0.0014(7)
C10 0.0186(10) 0.0188(10) 0.0143(9) -0.0007(8) 0.0058(7) -0.0031(8)
C11 0.0187(10) 0.0247(11) 0.0169(9) 0.0050(8) 0.0032(8) 0.0018(9)
C12 0.0169(10) 0.0166(10) 0.0218(10) 0.0036(8) 0.0068(8) 0.0036(8)
C13 0.0142(9) 0.0127(9) 0.0168(9) 0.0017(7) 0.0070(7) -0.0015(7)
C14 0.0183(10) 0.0110(9) 0.0185(9) 0.0009(7) 0.0065(7) 0.0028(7)
C15 0.0184(10) 0.0228(11) 0.0153(9) -0.0022(8) 0.0074(8) -0.0031(8)
C16 0.0278(11) 0.0216(12) 0.0209(10) -0.0025(9) 0.0088(8) -0.0069(9)
C17 0.0247(12) 0.0321(13) 0.0165(10) 0.0012(9) 0.0061(8) -0.0027(9)
C18 0.0304(12) 0.0343(14) 0.0238(11) -0.0001(10) 0.0160(9) -0.0019(10)
C19 0.0201(10) 0.0135(10) 0.0154(9) -0.0016(7) 0.0075(7) -0.0002(8)
C20 0.0327(12) 0.0129(10) 0.0199(10) -0.0013(8) 0.0135(9) -0.0018(9)
C21 0.0201(10) 0.0188(11) 0.0237(10) -0.0021(8) 0.0078(8) 0.0040(8)
C22 0.0267(11) 0.0184(11) 0.0181(10) -0.0022(8) 0.0096(8) 0.0012(9)
C23 0.0193(10) 0.0240(12) 0.0180(9) -0.0051(8) 0.0015(8) -0.0009(9)
C24 0.0402(14) 0.0265(13) 0.0196(10) -0.0006(9) 0.0047(9) -0.0026(11)
C25 0.0167(10) 0.0216(11) 0.0224(10) 0.0009(8) 0.0077(8) -0.0006(8)
C26 0.0235(11) 0.0231(12) 0.0293(11) 0.0041(9) 0.0118(9) 0.0054(9)
C27 0.0273(11) 0.011(1) 0.0199(10) 0.0029(8) 0.0103(8) -0.0019(8)
C28 0.0363(13) 0.0195(11) 0.0246(11) 0.0069(9) 0.0130(9) -0.0004(10)
C29 0.0359(13) 0.0131(11) 0.0343(12) 0.0039(9) 0.0164(10) 0.0042(9)
C30 0.0267(11) 0.0154(11) 0.0269(11) -0.0019(8) 0.0088(9) -0.0053(9)
C31 0.0185(10) 0.0126(10) 0.0170(9) -0.0014(7) 0.0036(8) -0.0008(8)
C32 0.0191(11) 0.0277(13) 0.0418(14) -0.0063(11) -0.0011(10) -0.0030(9)

loop_
_atom_type_symbol
_atom_type_description
_atom_type_scat_dispersion_real
_atom_type_scat_dispersion_imag
_atom_type_scat_source
C C 0.0033 0.0016 'International Tables Vol C Tables 4.2.6.8 and 6.1.1.4'
H H 0.0000 0.0000 'International Tables Vol C Tables 4.2.6.8 and 6.1.1.4'
N N 0.0061 0.0033 'International Tables Vol C Tables 4.2.6.8 and 6.1.1.4'
O O 0.0106 0.0060 'International Tables Vol C Tables 4.2.6.8 and 6.1.1.4'
W W -0.8490 6.8722 'International Tables Vol C Tables 4.2.6.8 and 6.1.1.4'

loop_
_geom_angle_atom_site_label_1
_geom_angle_atom_site_label_2
_geom_angle_atom_site_label_3
_geom_angle
C31 W1 O4 105.00(8)
C31 W1 O1 99.35(8)
O4 W1 O1 99.46(6)
C31 W1 O2 97.43(8)
O4 W1 O2 99.48(6)
O1 W1 O2 150.42(6)
C31 W1 N1 96.08(8)
O4 W1 N1 158.59(6)
O1 W1 N1 80.38(6)
O2 W1 N1 73.74(6)
C31 W1 O3 172.32(7)
O4 W1 O3 82.67(5)
O1 W1 O3 78.83(5)
O2 W1 O3 81.29(5)
N1 W1 O3 76.28(5)
C1 O1 W1 124.66(11)
C8 O2 W1 124.83(12)
C25 O3 C23 114.98(15)
C25 O3 W1 120.28(12)
C23 O3 W1 121.72(12)
C27 O4 W1 145.13(12)
C14 N1 C7 110.03(16)
C14 N1 W1 112.10(12)
C7 N1 W1 117.20(12)
C14 N1 H1 108.0(16)
C7 N1 H1 105.4(16)
W1 N1 H1 103.3(16)
O1 C1 C6 116.70(17)
O1 C1 C2 122.77(18)
C6 C1 C2 120.46(18)
C3 C2 C1 116.32(19)
C3 C2 C15 122.08(18)
C1 C2 C15 121.60(18)
C4 C3 C2 123.2(2)
C4 C3 H3A 118.4
C2 C3 H3A 118.4
C3 C4 C5 119.3(2)
C3 C4 H4A 120.3
C5 C4 H4A 120.3
C4 C5 C6 119.5(2)
C4 C5 H5A 120.2
C6 C5 H5A 120.2
C5 C6 C1 120.78(19)
C5 C6 C7 121.92(19)
C1 C6 C7 117.16(18)
N1 C7 C6 112.48(16)
N1 C7 H7A 109.1
C6 C7 H7A 109.1
N1 C7 H7B 109.1
C6 C7 H7B 109.1
H7A C7 H7B 107.8
O2 C8 C13 119.92(17)
O2 C8 C9 120.11(17)
C13 C8 C9 119.97(17)
C10 C9 C8 117.71(18)
C10 C9 C19 120.51(17)
C8 C9 C19 121.75(17)
C11 C10 C9 122.31(19)
C11 C10 H10A 118.8
C9 C10 H10A 118.8
C12 C11 C10 119.37(18)
C12 C11 H11A 120.3
C10 C11 H11A 120.3
C11 C12 C13 120.60(19)
C11 C12 H12A 119.7
C13 C12 H12A 119.7
C12 C13 C8 119.95(18)
C12 C13 C14 115.30(17)
C8 C13 C14 124.75(17)
N1 C14 C13 114.31(16)
N1 C14 H14A 108.7
C13 C14 H14A 108.7
N1 C14 H14B 108.7
C13 C14 H14B 108.7
H14A C14 H14B 107.6
C2 C15 C18 112.06(18)
C2 C15 C16 109.02(16)
C18 C15 C16 107.81(18)
C2 C15 C17 110.76(17)
C18 C15 C17 107.16(17)
C16 C15 C17 109.97(18)
C15 C16 H16A 109.5
C15 C16 H16B 109.5
H16A C16 H16B 109.5
C15 C16 H16C 109.5
H16A C16 H16C 109.5
H16B C16 H16C 109.5
C15 C17 H17A 109.5
C15 C17 H17B 109.5
H17A C17 H17B 109.5
C15 C17 H17C 109.5
H17A C17 H17C 109.5
H17B C17 H17C 109.5
C15 C18 H18A 109.5
C15 C18 H18B 109.5
H18A C18 H18B 109.5
C15 C18 H18C 109.5
H18A C18 H18C 109.5
H18B C18 H18C 109.5
C21 C19 C9 110.52(16)
C21 C19 C22 107.24(16)
C9 C19 C22 112.32(16)
C21 C19 C20 110.12(17)
C9 C19 C20 108.95(16)
C22 C19 C20 107.64(16)
C19 C20 H20A 109.5
C19 C20 H20B 109.5
H20A C20 H20B 109.5
C19 C20 H20C 109.5
H20A C20 H20C 109.5
H20B C20 H20C 109.5
C19 C21 H21A 109.5
C19 C21 H21B 109.5
H21A C21 H21B 109.5
C19 C21 H21C 109.5
H21A C21 H21C 109.5
H21B C21 H21C 109.5
C19 C22 H22A 109.5
C19 C22 H22B 109.5
H22A C22 H22B 109.5
C19 C22 H22C 109.5
H22A C22 H22C 109.5
H22B C22 H22C 109.5
O3 C23 C24 113.94(18)
O3 C23 H23A 108.8
C24 C23 H23A 108.8
O3 C23 H23B 108.8
C24 C23 H23B 108.8
H23A C23 H23B 107.7
C23 C24 H24A 109.5
C23 C24 H24B 109.5
H24A C24 H24B 109.5
C23 C24 H24C 109.5
H24A C24 H24C 109.5
H24B C24 H24C 109.5
O3 C25 C26 114.34(18)
O3 C25 H25A 108.7
C26 C25 H25A 108.7
O3 C25 H25B 108.7
C26 C25 H25B 108.7
H25A C25 H25B 107.6
C25 C26 H26A 109.5
C25 C26 H26B 109.5
H26A C26 H26B 109.5
C25 C26 H26C 109.5
H26A C26 H26C 109.5
H26B C26 H26C 109.5
O4 C27 C30 110.92(16)
O4 C27 C28 107.08(16)
C30 C27 C28 111.22(18)
O4 C27 C29 107.67(17)
C30 C27 C29 110.61(18)
C28 C27 C29 109.21(18)
C27 C28 H28A 109.5
C27 C28 H28B 109.5
H28A C28 H28B 109.5
C27 C28 H28C 109.5
H28A C28 H28C 109.5
H28B C28 H28C 109.5
C27 C29 H29A 109.5
C27 C29 H29B 109.5
H29A C29 H29B 109.5
C27 C29 H29C 109.5
H29A C29 H29C 109.5
H29B C29 H29C 109.5
C27 C30 H30A 109.5
C27 C30 H30B 109.5
H30A C30 H30B 109.5
C27 C30 H30C 109.5
H30A C30 H30C 109.5
H30B C30 H30C 109.5
C32 C31 W1 178.11(18)
C33' C32 C31 123.4(8)
C31 C32 C33 115.2(2)
C31 C32 H32A 108.5
C33 C32 H32A 108.5
C31 C32 H32B 108.5
C33 C32 H32B 108.5
H32A C32 H32B 107.5
C33' C32 H32C 106.5
C31 C32 H32C 106.5
C33' C32 H32D 106.5
C31 C32 H32D 106.5
H32C C32 H32D 106.5
C32 C33 H33A 109.5
C32 C33 H33B 109.5
H33A C33 H33B 109.5
C32 C33 H33C 109.5
H33A C33 H33C 109.5
H33B C33 H33C 109.5
C32 C33' H33D 109.5
C32 C33' H33E 109.5
H33D C33' H33E 109.5
C32 C33' H33F 109.5
H33D C33' H33F 109.5
H33E C33' H33F 109.5

loop_
_geom_bond_atom_site_label_1
_geom_bond_atom_site_label_2
_geom_bond_distance
W1 C31 1.760(2)
W1 O4 1.9004(14)
W1 O1 1.9918(13)
W1 O2 1.9929(14)
W1 N1 2.2743(18)
W1 O3 2.4973(14)
O1 C1 1.358(2)
O2 C8 1.357(2)
O3 C25 1.439(2)
O3 C23 1.443(2)
O4 C27 1.443(2)
N1 C14 1.477(2)
N1 C7 1.492(2)
N1 H1 0.83(2)
C1 C6 1.399(3)
C1 C2 1.410(3)
C2 C3 1.402(3)
C2 C15 1.530(3)
C3 C4 1.381(3)
C3 H3A 0.9500
C4 C5 1.384(3)
C4 H4A 0.9500
C5 C6 1.388(3)
C5 H5A 0.9500
C6 C7 1.495(3)
C7 H7A 0.9900
C7 H7B 0.9900
C8 C13 1.402(3)
C8 C9 1.417(3)
C9 C10 1.397(3)
C9 C19 1.535(3)
C10 C11 1.387(3)
C10 H10A 0.9500
C11 C12 1.375(3)
C11 H11A 0.9500
C12 C13 1.398(3)
C12 H12A 0.9500
C13 C14 1.508(3)
C14 H14A 0.9900
C14 H14B 0.9900
C15 C18 1.533(3)
C15 C16 1.536(3)
C15 C17 1.538(3)
C16 H16A 0.9800
C16 H16B 0.9800
C16 H16C 0.9800
C17 H17A 0.9800
C17 H17B 0.9800
C17 H17C 0.9800
C18 H18A 0.9800
C18 H18B 0.9800
C18 H18C 0.9800
C19 C21 1.534(3)
C19 C22 1.535(3)
C19 C20 1.537(3)
C20 H20A 0.9800
C20 H20B 0.9800
C20 H20C 0.9800
C21 H21A 0.9800
C21 H21B 0.9800
C21 H21C 0.9800
C22 H22A 0.9800
C22 H22B 0.9800
C22 H22C 0.9800
C23 C24 1.507(3)
C23 H23A 0.9900
C23 H23B 0.9900
C24 H24A 0.9800
C24 H24B 0.9800
C24 H24C 0.9800
C25 C26 1.511(3)
C25 H25A 0.9900
C25 H25B 0.9900
C26 H26A 0.9800
C26 H26B 0.9800
C26 H26C 0.9800
C27 C30 1.522(3)
C27 C28 1.523(3)
C27 C29 1.523(3)
C28 H28A 0.9800
C28 H28B 0.9800
C28 H28C 0.9800
C29 H29A 0.9800
C29 H29B 0.9800
C29 H29C 0.9800
C30 H30A 0.9800
C30 H30B 0.9800
C30 H30C 0.9800
C31 C32 1.482(3)
C32 C33' 1.428(18)
C32 C33 1.484(4)
C32 H32A 0.9900
C32 H32B 0.9900
C32 H32C 0.9900
C32 H32D 0.9900
C33 H33A 0.9800
C33 H33B 0.9800
C33 H33C 0.9800
C33' H33D 0.9800
C33' H33E 0.9800
C33' H33F 0.9800
